data_7005761
loop_
_publ_author_name
'Vargas-D\'iaz, Gabriela'
'L\'opez-Sandoval, Horacio'
'V\'azquez-Palma, Adriana B.'
'Flores-Alamo, Marcos'
'Pe\~na-Hueso, Adri\'an'
'S\'anchez-Ru\'iz, Sonia A.'
'Flores-Parra, Angelina'
'Contreras, Rosalinda'
'Barba-Behrens, Norah'

_publ_section_title
;
 Stereochemistry of optically active nickel(ii) and cobalt(ii)
 coordination compounds derived from N-acetyl aminoalcohols
;
_journal_issue 37
_journal_name_full 'Dalton Transactions'
_journal_page_first 4185
_journal_paper_doi 10.1039/b705195f
_journal_year 2007
_chemical_absolute_configuration ad
_chemical_compound_source 'synthesis as described'
_chemical_formula_moiety 'C24 H32 N2 Ni O6, 2(H2 O)'
_chemical_formula_sum 'C24 H36 N2 Ni O8'
_chemical_formula_weight 539.27
_chemical_name_common (Ni(N-acetyl-(+)-ephedrine)!2$).2H!2$O
_chemical_name_systematic
;
[Ni(N-acetyl-(+)-ephedrine)~2~].2H~2~O
;
_space_group_IT_number 1
_symmetry_cell_setting triclinic
_symmetry_Int_Tables_number 1
_symmetry_space_group_name_Hall 'P 1'
_symmetry_space_group_name_H-M 'P 1'
_atom_sites_solution_hydrogens geom
_atom_sites_solution_primary direct
_atom_sites_solution_secondary difmap
_audit_conform_dict_location ftp://ftp.iucr.org/pub/cif_core.dic
_audit_conform_dict_name cif_core.dic
_audit_conform_dict_version 2.3
_audit_creation_date 2007-06-08T12:56:17-00:00
_audit_creation_method 'WinGX routine CIF_UPDATE'
_cell_angle_alpha 70.3550(15)
_cell_angle_beta 81.6001(14)
_cell_angle_gamma 81.6535(14)
_cell_formula_units_Z 1
_cell_length_a 7.2510(2)
_cell_length_b 8.9808(3)
_cell_length_c 10.9121(4)
_cell_measurement_reflns_used 8832
_cell_measurement_temperature 293
_cell_measurement_theta_max 27
_cell_measurement_theta_min 3
_cell_measurement_wavelength 0.71073
_cell_volume 658.53(4)
_computing_cell_refinement 'DENZO/SCALEPACK (Otwinowski & Minor, 1997)'
_computing_data_collection 'COLLECT (Nonius, 1997-2001).'
_computing_data_reduction 'DENZO/SCALEPACK (Otwinowski & Minor, 1997)'
_computing_molecular_graphics 'CAMERON (Watkin et al., 1996)'
_computing_publication_material 'CRYSTALS (Betteridge et al., 2003)'
_computing_structure_refinement 'CRYSTALS (Betteridge et al., 2003)'
_computing_structure_solution 'SHELXS 97 (Sheldrick, 1997)'
_diffrn_ambient_temperature 293
_diffrn_detector 'CCD plate'
_diffrn_detector_area_resol_mean 9
_diffrn_measured_fraction_theta_full 0.989
_diffrn_measured_fraction_theta_max 0.984
_diffrn_measurement_device '95mm CCD camera on \k-goniostat'
_diffrn_measurement_device_type 'Nonius KappaCCD'
_diffrn_measurement_method '\f & \w scans'
_diffrn_orient_matrix_type 'by Nonius Collect from scalepack cell'
_diffrn_orient_matrix_UB_11 -0.13818
_diffrn_orient_matrix_UB_12 0.277033E-1
_diffrn_orient_matrix_UB_13 -0.36496E-2
_diffrn_orient_matrix_UB_21 -0.181849E-1
_diffrn_orient_matrix_UB_22 -0.241032E-1
_diffrn_orient_matrix_UB_23 0.970918E-1
_diffrn_orient_matrix_UB_31 0.147928E-1
_diffrn_orient_matrix_UB_32 0.113049
_diffrn_orient_matrix_UB_33 -0.01151
_diffrn_radiation_monochromator graphite
_diffrn_radiation_probe x-ray
_diffrn_radiation_type 'Mo K\a'
_diffrn_radiation_wavelength 0.71073
_diffrn_reflns_av_R_equivalents 0.049
_diffrn_reflns_av_unetI/netI 0.0576
_diffrn_reflns_limit_h_max 7
_diffrn_reflns_limit_h_min -9
_diffrn_reflns_limit_k_max 11
_diffrn_reflns_limit_k_min -11
_diffrn_reflns_limit_l_max 14
_diffrn_reflns_limit_l_min -14
_diffrn_reflns_number 8611
_diffrn_reflns_theta_full 26.124
_diffrn_reflns_theta_max 27.499
_diffrn_reflns_theta_min 3.503
_diffrn_source 'Enraf Nonius FR590'
_diffrn_standards_number 0
_exptl_absorpt_coefficient_mu 0.785
_exptl_absorpt_correction_T_max 0.889
_exptl_absorpt_correction_T_min 0.8547
_exptl_absorpt_correction_type none
_exptl_crystal_colour 'light blue'
_exptl_crystal_density_diffrn 1.36
_exptl_crystal_density_method 'not measured'
_exptl_crystal_description prism
_exptl_crystal_F_000 286
_exptl_crystal_size_max 0.45
_exptl_crystal_size_mid 0.2
_exptl_crystal_size_min 0.15
_refine_diff_density_max 0.82
_refine_diff_density_min -0.51
_refine_diff_density_rms 0.059
_refine_ls_abs_structure_details 'Flack (1983), 1982 Friedel-pairs'
_refine_ls_abs_structure_Flack 0.052(14)
_refine_ls_extinction_method None
_refine_ls_goodness_of_fit_ref 1.0838
_refine_ls_hydrogen_treatment mixed
_refine_ls_matrix_type full
_refine_ls_number_parameters 318
_refine_ls_number_reflns 4374
_refine_ls_number_restraints 3
_refine_ls_restrained_S_all 1.035
_refine_ls_R_factor_all 0.0527
_refine_ls_R_factor_gt 0.0462
_refine_ls_shift/su_max 0.000129
_refine_ls_shift/su_mean 0.001
_refine_ls_structure_factor_coef F
_refine_ls_weighting_details
;
Method, part 1, Chebychev polynomial, (Watkin, 1994, Prince, 1982)
[weight] = 1.0/[A~0~*T~0~(x)+A~1~*T~1~(x) ... +A~n-1~]*T~n-1~(x)]
where A~i~ are the Chebychev coefficients listed below and x= Fcalc/Fmax
Method = Robust Weighting (Prince, 1982)
W = [weight] * [1-(deltaF/6*sigmaF)^2^]^2^
A~i~ are:
2.14 -0.454 1.93 -0.396 0.404
;
_refine_ls_weighting_scheme calc
_refine_ls_wR_factor_all 0.0672
_refine_ls_wR_factor_gt 0.0562
_refine_ls_wR_factor_ref 0.0562
_reflns_number_gt 4374
_reflns_number_total 4953
_reflns_threshold_expression I>3.0\s(I)
_cod_data_source_file b705195f.txt
_cod_data_source_block 5
_cod_depositor_comments
;
The following automatic conversions were performed:
'_symmetry_cell_setting' value 'Triclinic' changed to 'triclinic'
according to '/home/saulius/struct/CIF-dictionaries/cif_core.dic'
dictionary named 'cif_core.dic' version 2.4.1 from 2010-06-29.

Automatic conversion script
Id: cif_fix_enum 1527 2010-12-29 10:47:43Z saulius 
;
_cod_original_formula_sum 'C24 H36 N2 Ni1 O8'
_cod_database_code 7005761

loop_
_symmetry_equiv_pos_as_xyz
x,y,z

loop_
_atom_site_label
_atom_site_type_symbol
_atom_site_fract_x
_atom_site_fract_y
_atom_site_fract_z
_atom_site_U_iso_or_equiv
_atom_site_adp_type
_atom_site_occupancy
_atom_site_disorder_assembly
_atom_site_disorder_group
C3 C 0.6578(6) 0.3856(4) 0.5964(3) 0.0338 Uani 1 . .
C4 C 0.4596(7) 0.3372(5) 0.6163(4) 0.0362 Uani 1 . .
C5 C 0.1886(7) 0.4359(6) 0.4783(6) 0.0401 Uani 1 . .
C6 C 0.1402(7) 0.6090(6) 0.4708(5) 0.0325 Uani 1 . .
C7 C 0.5170(6) 0.7180(4) 0.0778(3) 0.0361 Uani 1 . .
C8 C 0.5227(8) 0.8673(6) 0.1165(5) 0.0397 Uani 1 . .
C9 C 0.8163(8) 0.7769(7) 0.2173(5) 0.0459 Uani 1 . .
C10 C 0.8779(8) 0.6031(7) 0.2351(5) 0.0451 Uani 1 . .
C11 C 0.4478(8) 0.2572(7) 0.4249(5) 0.0478 Uani 1 . .
C12 C 0.5807(9) 0.9396(6) 0.3070(5) 0.0464 Uani 1 . .
C13 C 0.7491(6) 0.3327(5) 0.7233(4) 0.0369 Uani 1 . .
C14 C 0.8511(6) 0.1825(5) 0.7593(4) 0.0428 Uani 1 . .
C15 C 0.9319(7) 0.1277(6) 0.8769(4) 0.0552 Uani 1 . .
C16 C 0.9178(8) 0.2200(7) 0.9545(5) 0.0635 Uani 1 . .
C17 C 0.8199(10) 0.3691(8) 0.9201(6) 0.0654 Uani 1 . .
C18 C 0.7321(9) 0.4245(7) 0.8032(6) 0.0533 Uani 1 . .
C19 C 0.4500(6) 0.7573(5) -0.0569(4) 0.0399 Uani 1 . .
C20 C 0.2754(9) 0.7299(8) -0.0759(5) 0.0566 Uani 1 . .
C21 C 0.2287(10) 0.7696(8) -0.2032(6) 0.0644 Uani 1 . .
C22 C 0.3512(10) 0.8407(6) -0.3099(4) 0.068 Uani 1 . .
C23 C 0.5251(9) 0.8653(6) -0.2913(4) 0.0605 Uani 1 . .
C24 C 0.5754(8) 0.8251(5) -0.1647(4) 0.05 Uani 1 . .
C25 C 0.3297(6) 0.4056(6) 0.7125(4) 0.0485 Uani 1 . .
C26 C 0.3268(7) 0.9553(6) 0.1261(4) 0.0523 Uani 1 . .
H1 H 0.747(9) 0.571(7) 0.547(5) 0.0478 Uiso 1 . .
H2 H 0.290(10) 0.606(7) 0.202(6) 0.0557 Uiso 1 . .
H3 H 0.7429 0.3263 0.5504 0.048 Uiso 1 . .
H4 H 0.4662 0.2214 0.6538 0.0404 Uiso 1 . .
H7 H 0.6451 0.6677 0.0708 0.0407 Uiso 1 . .
H8 H 0.6022 0.9401 0.0478 0.0453 Uiso 1 . .
H14 H 0.8649 0.1186 0.7049 0.0484 Uiso 1 . .
H15 H 0.9973 0.0272 0.902 0.0601 Uiso 1 . .
H16 H 0.9733 0.1824 1.0327 0.0726 Uiso 1 . .
H17 H 0.8111 0.431 0.9739 0.0819 Uiso 1 . .
H18 H 0.6628 0.5236 0.7807 0.0639 Uiso 1 . .
H20 H 0.1898 0.6892 -0.0048 0.072 Uiso 1 . .
H21 H 0.1122 0.7485 -0.2171 0.0797 Uiso 1 . .
H22 H 0.3146 0.8719 -0.3941 0.0792 Uiso 1 . .
H23 H 0.6117 0.906 -0.3626 0.07 Uiso 1 . .
H24 H 0.6931 0.8419 -0.1531 0.0603 Uiso 1 . .
H51 H 0.16 0.3886 0.5685 0.0565 Uiso 1 . .
H52 H 0.1389 0.4141 0.4102 0.0564 Uiso 1 . .
H71 H -0.0435 0.9119 0.4512 0.159 Uiso 1 . .
H72 H -0.1619 1.0346 0.4745 0.1586 Uiso 1 . .
H81 H 1.1111 0.1647 0.266 0.288 Uiso 1 . .
H82 H 0.9711 0.2598 0.2929 0.288 Uiso 1 . .
H91 H 0.8789 0.8066 0.2768 0.0539 Uiso 1 . .
H92 H 0.857 0.841 0.1282 0.0546 Uiso 1 . .
H111 H 0.5757 0.2103 0.4423 0.0714 Uiso 1 . .
H112 H 0.3647 0.1749 0.4678 0.0715 Uiso 1 . .
H113 H 0.4381 0.2941 0.3326 0.0718 Uiso 1 . .
H121 H 0.6543 0.9095 0.379 0.07 Uiso 1 . .
H122 H 0.6194 1.0394 0.2466 0.0696 Uiso 1 . .
H123 H 0.45 0.9522 0.3394 0.0695 Uiso 1 . .
H251 H 0.2177 0.3485 0.7489 0.0712 Uiso 1 . .
H252 H 0.3992 0.3967 0.784 0.0713 Uiso 1 . .
H253 H 0.2918 0.5139 0.6664 0.0707 Uiso 1 . .
H261 H 0.2486 0.886 0.1928 0.0799 Uiso 1 . .
H262 H 0.3319 1.052 0.1456 0.0799 Uiso 1 . .
H263 H 0.2761 0.9795 0.0423 0.08 Uiso 1 . .
N1 N 0.3941(6) 0.3875(4) 0.4799(4) 0.0318 Uani 1 . .
N2 N 0.6134(6) 0.8150(5) 0.2415(4) 0.0353 Uani 1 . .
O1 O 0.6428(5) 0.5562(4) 0.5370(3) 0.0335 Uani 1 . .
O2 O 0.4128(5) 0.6088(4) 0.1823(3) 0.0373 Uani 1 . .
O3 O 0.2694(5) 0.7000(4) 0.4272(3) 0.0359 Uani 1 . .
O4 O 0.7609(5) 0.5029(4) 0.2940(4) 0.0419 Uani 1 . .
O5 O -0.0255(5) 0.6546(4) 0.5043(4) 0.0437 Uani 1 . .
O6 O 1.0426(6) 0.5662(6) 0.1977(5) 0.0674 Uani 1 . .
O7 O -0.0745(9) 0.9783(6) 0.5085(6) 0.1061 Uani 1 . .
O8 O 0.985(3) 0.165(2) 0.3122(16) 0.298(8) Uiso 1 . .
Ni1 Ni 0.51287(18) 0.59777(14) 0.36361(11) 0.0299 Uani 1 . .

loop_
_atom_site_aniso_label
_atom_site_aniso_U_11
_atom_site_aniso_U_22
_atom_site_aniso_U_33
_atom_site_aniso_U_23
_atom_site_aniso_U_13
_atom_site_aniso_U_12
C3 0.0337(19) 0.0325(16) 0.0341(16) -0.0074(13) -0.0101(14) -0.0010(14)
C4 0.038(2) 0.033(2) 0.033(2) 0.0012(15) -0.0114(16) -0.0078(16)
C5 0.027(2) 0.043(2) 0.051(3) -0.0145(19) -0.0073(18) -0.0052(17)
C6 0.025(2) 0.040(2) 0.0322(19) -0.0084(16) -0.0040(15) -0.0054(16)
C7 0.034(2) 0.0397(17) 0.0305(16) -0.0089(14) -0.0034(14) 0.0018(15)
C8 0.043(3) 0.039(2) 0.034(2) -0.0095(17) -0.0049(17) 0.0016(18)
C9 0.032(2) 0.060(3) 0.038(2) -0.0002(19) -0.0038(17) -0.015(2)
C10 0.029(2) 0.067(3) 0.032(2) -0.010(2) -0.0009(17) 0.000(2)
C11 0.045(3) 0.047(3) 0.054(3) -0.018(3) -0.008(2) -0.005(2)
C12 0.068(4) 0.036(3) 0.038(2) -0.012(2) -0.013(2) -0.007(2)
C13 0.0303(18) 0.0406(18) 0.0358(17) -0.0056(14) -0.0121(14) 0.0011(14)
C14 0.036(2) 0.0381(18) 0.047(2) -0.0042(15) -0.0057(16) -0.0032(15)
C15 0.052(3) 0.049(2) 0.050(2) 0.0051(19) -0.018(2) -0.0002(19)
C16 0.058(3) 0.079(3) 0.047(2) -0.009(2) -0.025(2) 0.006(3)
C17 0.076(4) 0.073(4) 0.052(3) -0.026(3) -0.027(3) 0.011(3)
C18 0.058(3) 0.048(3) 0.053(3) -0.014(2) -0.021(2) 0.008(2)
C19 0.044(2) 0.0390(18) 0.0337(17) -0.0087(14) -0.0063(15) 0.0003(16)
C20 0.049(3) 0.085(4) 0.037(2) -0.020(2) -0.004(2) -0.009(3)
C21 0.064(4) 0.086(4) 0.048(3) -0.023(3) -0.019(2) -0.003(3)
C22 0.117(5) 0.055(3) 0.032(2) -0.0117(18) -0.024(2) 0.001(3)
C23 0.093(4) 0.050(2) 0.034(2) -0.0071(17) -0.002(2) -0.014(2)
C24 0.063(3) 0.049(2) 0.0364(19) -0.0093(16) -0.0046(18) -0.0103(19)
C25 0.034(2) 0.071(3) 0.041(2) -0.0181(19) 0.0015(16) -0.0123(19)
C26 0.054(3) 0.050(2) 0.055(2) -0.0216(19) -0.021(2) 0.016(2)
N1 0.029(2) 0.0326(18) 0.0326(18) -0.0074(15) -0.0088(15) -0.0022(15)
N2 0.033(2) 0.038(2) 0.0351(19) -0.0098(16) -0.0059(16) -0.0078(16)
O1 0.0249(15) 0.0333(14) 0.0381(16) -0.0037(11) -0.0075(12) -0.0039(11)
O2 0.0281(16) 0.0443(17) 0.0372(15) -0.0090(12) -0.0047(12) -0.0053(13)
O3 0.0262(18) 0.0401(17) 0.0401(17) -0.0113(14) -0.0034(13) -0.0034(14)
O4 0.030(2) 0.0429(19) 0.047(2) -0.0106(16) -0.0014(15) 0.0032(15)
O5 0.0226(16) 0.0502(17) 0.059(2) -0.0203(15) -0.0040(13) -0.0001(12)
O6 0.029(2) 0.100(3) 0.062(2) -0.021(2) 0.0052(16) 0.0050(19)
O7 0.130(5) 0.080(3) 0.120(4) -0.048(3) -0.023(4) 0.000(3)
Ni1 0.0238(2) 0.03247(19) 0.03039(18) -0.00604(13) -0.00375(13) -0.00236(13)

loop_
_atom_type_symbol
_atom_type_scat_dispersion_real
_atom_type_scat_dispersion_imag
_atom_type_scat_source
C 0.0033 0.0016 'International Tables Vol C 4.2.6.8 and 6.1.1.4'
H 0 0 'International Tables Vol C 4.2.6.8 and 6.1.1.4'
N 0.0061 0.0033 'International Tables Vol C 4.2.6.8 and 6.1.1.4'
O 0.0106 0.006 'International Tables Vol C 4.2.6.8 and 6.1.1.4'
Ni 0.3393 1.1124 'International Tables Vol C 4.2.6.8 and 6.1.1.4'
P 0.1023 0.0942 'International Tables Vol C 4.2.6.8 and 6.1.1.4'

loop_
_geom_angle_atom_site_label_1
_geom_angle_atom_site_label_2
_geom_angle_atom_site_label_3
_geom_angle
_geom_angle_site_symmetry_1
_geom_angle_site_symmetry_2
_geom_angle_site_symmetry_3
_geom_angle_publ_flag
C4 C3 C13 112.7(3) . . . yes
C4 C3 H3 111.4 . . . no
C13 C3 H3 98.7 . . . no
C4 C3 O1 106.4(3) . . . yes
C13 C3 O1 111.7(3) . . . yes
H3 C3 O1 116.1 . . . no
C4 C3 Ni1 79.3(2) . . . yes
C13 C3 Ni1 158.2(2) . . . yes
H3 C3 Ni1 93.2 . . . no
O1 C3 Ni1 46.52(18) . . . yes
C3 C4 C25 112.3(4) . . . yes
C3 C4 H4 108.2 . . . no
C25 C4 H4 107 . . . no
C3 C4 N1 106.1(3) . . . yes
C25 C4 N1 114.2(4) . . . yes
H4 C4 N1 108.8 . . . no
C6 C5 H51 98.7 . . . no
C6 C5 H52 111.3 . . . no
H51 C5 H52 126.5 . . . no
C6 C5 N1 111.7(4) . . . yes
H51 C5 N1 94.9 . . . no
H52 C5 N1 112.2 . . . no
C6 C5 Ni1 72.0(3) . . . yes
H51 C5 Ni1 124 . . . no
H52 C5 Ni1 107.4 . . . no
N1 C5 Ni1 46.2(2) . . . yes
C5 C6 O3 117.6(4) . . . yes
C5 C6 O5 118.5(4) . . . yes
O3 C6 O5 123.8(5) . . . yes
C5 C6 Ni1 76.7(3) . . . yes
O5 C6 Ni1 164.2(4) . . . yes
C8 C7 C19 112.8(3) . . . yes
C8 C7 H7 107.9 . . . no
C19 C7 H7 105.6 . . . no
C8 C7 O2 108.0(3) . . . yes
C19 C7 O2 115.1(4) . . . yes
H7 C7 O2 107.2 . . . no
C7 C8 C26 111.0(4) . . . yes
C7 C8 H8 108.6 . . . no
C26 C8 H8 107.8 . . . no
C7 C8 N2 107.5(4) . . . yes
C26 C8 N2 113.5(4) . . . yes
H8 C8 N2 108.3 . . . no
C10 C9 H91 107.5 . . . no
C10 C9 H92 109.5 . . . no
H91 C9 H92 108 . . . no
C10 C9 N2 114.6(4) . . . yes
H91 C9 N2 109 . . . no
H92 C9 N2 108 . . . no
C9 C10 O4 118.1(5) . . . yes
C9 C10 O6 117.9(6) . . . yes
O4 C10 O6 123.9(6) . . . yes
C9 C10 Ni1 76.9(3) . . . yes
O6 C10 Ni1 164.1(5) . . . yes
H111 C11 H112 107.7 . . . no
H111 C11 H113 110.1 . . . no
H112 C11 H113 109.4 . . . no
H111 C11 N1 110.3 . . . no
H112 C11 N1 108.5 . . . no
H113 C11 N1 110.7 . . . no
H121 C12 H122 107.3 . . . no
H121 C12 H123 108.7 . . . no
H122 C12 H123 110.6 . . . no
H121 C12 N2 110 . . . no
H122 C12 N2 110.2 . . . no
H123 C12 N2 110 . . . no
C3 C13 C14 117.7(3) . . . yes
C3 C13 C18 122.7(4) . . . yes
C14 C13 C18 119.7(4) . . . yes
C13 C14 C15 119.4(4) . . . yes
C13 C14 H14 120.5 . . . no
C15 C14 H14 120.1 . . . no
C14 C15 C16 120.8(4) . . . yes
C14 C15 H15 119.7 . . . no
C16 C15 H15 119.5 . . . no
C15 C16 C17 120.7(4) . . . yes
C15 C16 H16 120.1 . . . no
C17 C16 H16 119.2 . . . no
C16 C17 C18 119.2(5) . . . yes
C16 C17 H17 119.9 . . . no
C18 C17 H17 120.9 . . . no
C17 C18 C13 120.2(5) . . . yes
C17 C18 H18 119.7 . . . no
C13 C18 H18 120.1 . . . no
C7 C19 C20 123.7(4) . . . yes
C7 C19 C24 116.6(4) . . . yes
C20 C19 C24 119.7(4) . . . yes
C19 C20 C21 119.0(5) . . . yes
C19 C20 H20 120.1 . . . no
C21 C20 H20 120.9 . . . no
C20 C21 C22 121.2(6) . . . yes
C20 C21 H21 119.6 . . . no
C22 C21 H21 119.2 . . . no
C21 C22 C23 119.8(5) . . . yes
C21 C22 H22 119.9 . . . no
C23 C22 H22 120.3 . . . no
C22 C23 C24 119.9(5) . . . yes
C22 C23 H23 120.4 . . . no
C24 C23 H23 119.7 . . . no
C19 C24 C23 120.3(5) . . . yes
C19 C24 H24 120.5 . . . no
C23 C24 H24 119.2 . . . no
C4 C25 H251 112.9 . . . no
C4 C25 H252 107.9 . . . no
H251 C25 H252 108.1 . . . no
C4 C25 H253 107.4 . . . no
H251 C25 H253 109.3 . . . no
H252 C25 H253 111.3 . . . no
C8 C26 H261 108.5 . . . no
C8 C26 H262 110.7 . . . no
H261 C26 H262 110.7 . . . no
C8 C26 H263 107.9 . . . no
H261 C26 H263 108.4 . . . no
H262 C26 H263 110.5 . . . no
C4 N1 C5 113.4(4) . . . yes
C4 N1 C11 109.2(4) . . . yes
C5 N1 C11 110.1(4) . . . yes
C4 N1 Ni1 108.4(3) . . . yes
C5 N1 Ni1 103.2(3) . . . yes
C11 N1 Ni1 112.4(3) . . . yes
C8 N2 C12 112.0(4) . . . yes
C8 N2 C9 110.9(4) . . . yes
C12 N2 C9 108.3(4) . . . yes
C8 N2 Ni1 108.2(3) . . . yes
C12 N2 Ni1 112.3(3) . . . yes
C9 N2 Ni1 105.0(3) . . . yes
C3 O1 H1 98(4) . . . no
C3 O1 Ni1 104.1(2) . . . yes
H1 O1 Ni1 131(4) . . . no
C7 O2 H2 130(4) . . . no
C7 O2 Ni1 107.4(3) . . . yes
H2 O2 Ni1 104(4) . . . no
C6 O3 Ni1 114.6(3) . . . yes
C10 O4 Ni1 114.4(3) . . . yes
H71 O7 H72 99.2 . . . no
H81 O8 H82 93.1 . . . no
O2 Ni1 O1 170.72(12) . . . yes
O2 Ni1 N2 81.34(15) . . . yes
O1 Ni1 N2 101.60(14) . . . yes
O2 Ni1 N1 95.91(14) . . . yes
O1 Ni1 N1 81.59(15) . . . yes
N2 Ni1 N1 175.91(19) . . . yes
O2 Ni1 O4 85.69(14) . . . yes
O1 Ni1 O4 85.95(14) . . . yes
N2 Ni1 O4 82.91(15) . . . yes
N1 Ni1 O4 99.96(15) . . . yes
O2 Ni1 O3 93.60(13) . . . yes
O1 Ni1 O3 94.91(13) . . . yes
N2 Ni1 O3 94.87(15) . . . yes
N1 Ni1 O3 82.25(14) . . . yes
O4 Ni1 O3 177.74(18) . . . yes
O2 Ni1 C6 87.76(13) . . . yes
O1 Ni1 C6 98.50(13) . . . yes
N2 Ni1 C6 117.35(15) . . . yes
N1 Ni1 C6 59.32(14) . . . yes
O4 Ni1 C6 157.47(15) . . . yes
O2 Ni1 C10 88.16(15) . . . yes
O1 Ni1 C10 85.88(14) . . . yes
N2 Ni1 C10 59.29(17) . . . yes
N1 Ni1 C10 123.85(16) . . . yes
O4 Ni1 C10 24.35(17) . . . yes
O2 Ni1 C5 82.94(14) . . . yes
O1 Ni1 C5 98.84(14) . . . yes
N2 Ni1 C5 145.45(15) . . . yes
N1 Ni1 C5 30.64(14) . . . yes
O4 Ni1 C5 126.29(14) . . . yes
O2 Ni1 C3 143.56(11) . . . yes
O1 Ni1 C3 29.40(11) . . . yes
N2 Ni1 C3 127.18(14) . . . yes
N1 Ni1 C3 56.60(13) . . . yes
O4 Ni1 C3 77.38(13) . . . yes
O3 Ni1 C6 24.42(14) . . . yes
O3 Ni1 C10 153.56(16) . . . yes
C6 Ni1 C10 175.11(17) . . . yes
O3 Ni1 C5 55.67(15) . . . yes
C6 Ni1 C5 31.29(13) . . . yes
C10 Ni1 C5 150.35(17) . . . yes
O3 Ni1 C3 104.37(12) . . . yes
C6 Ni1 C3 95.67(12) . . . yes
C10 Ni1 C3 89.21(13) . . . yes
C5 Ni1 C3 81.63(13) . . . yes

loop_
_geom_bond_atom_site_label_1
_geom_bond_atom_site_label_2
_geom_bond_distance
_geom_bond_site_symmetry_1
_geom_bond_site_symmetry_2
_geom_bond_publ_flag
C3 C4 1.526(6) . . yes
C3 C13 1.522(5) . . yes
C3 H3 0.955 . . no
C3 O1 1.443(5) . . yes
C4 C25 1.531(7) . . yes
C4 H4 0.978 . . no
C4 N1 1.529(6) . . yes
C5 C6 1.521(7) . . yes
C5 H51 0.937 . . no
C5 H52 0.958 . . no
C5 N1 1.491(6) . . yes
C6 O3 1.266(6) . . yes
C6 O5 1.255(6) . . yes
C7 C8 1.543(6) . . yes
C7 C19 1.526(5) . . yes
C7 H7 0.976 . . no
C7 O2 1.430(5) . . yes
C8 C26 1.530(7) . . yes
C8 H8 0.987 . . no
C8 N2 1.502(7) . . yes
C9 C10 1.514(9) . . yes
C9 H91 0.968 . . no
C9 H92 0.976 . . no
C9 N2 1.467(7) . . yes
C10 O4 1.271(7) . . yes
C10 O6 1.240(7) . . yes
C11 H111 0.979 . . no
C11 H112 0.971 . . no
C11 H113 0.958 . . no
C11 N1 1.467(6) . . yes
C12 H121 0.955 . . no
C12 H122 0.969 . . no
C12 H123 0.966 . . no
C12 N2 1.494(6) . . yes
C13 C14 1.400(5) . . yes
C13 C18 1.370(7) . . yes
C14 C15 1.394(6) . . yes
C14 H14 0.941 . . no
C15 C16 1.355(8) . . yes
C15 H15 0.928 . . no
C16 C17 1.379(8) . . yes
C16 H16 0.934 . . no
C17 C18 1.413(8) . . yes
C17 H17 0.926 . . no
C18 H18 0.93 . . no
C19 C20 1.381(8) . . yes
C19 C24 1.395(6) . . yes
C20 C21 1.394(8) . . yes
C20 H20 0.926 . . no
C21 C22 1.384(9) . . yes
C21 H21 0.936 . . no
C22 C23 1.367(9) . . yes
C22 H22 0.932 . . no
C23 C24 1.395(6) . . yes
C23 H23 0.931 . . no
C24 H24 0.921 . . no
C25 H251 0.984 . . no
C25 H252 0.964 . . no
C25 H253 0.953 . . no
C26 H261 0.957 . . no
C26 H262 0.968 . . no
C26 H263 0.98 . . no
H1 O1 0.82(7) . . no
H2 O2 0.89(7) . . no
H71 O7 0.984 . . no
H72 O7 0.803 . . no
H81 O8 0.977 . . no
H82 O8 0.798 . . no
N1 Ni1 2.112(4) . . yes
N2 Ni1 2.120(4) . . yes
O1 Ni1 2.133(3) . . yes
O2 Ni1 2.171(3) . . yes
O3 Ni1 2.010(3) . . yes
O4 Ni1 2.032(3) . . yes
